data_4065721
loop_
_publ_author_name
'Li, Danfeng'
'Li, Shihui'
'Cui, Dongmei'
'Zhang, Xuequan'

_publ_section_title
;
 \b-Diketiminato Rare-Earth Metal Complexes. Structures, Catalysis, and
 Active Species for Highlycis-1,4-Selective Polymerization of Isoprene
;
_journal_issue 9
_journal_name_full Organometallics
_journal_page_first 2186
_journal_paper_doi 10.1021/om100100r
_journal_volume 29
_journal_year 2010
_chemical_formula_sum 'C58 H66.67 Cl4 Gd2 N4 O4'
_chemical_formula_weight 1340.12
_chemical_name_systematic
; 
 ? 
;
_space_group_IT_number 15
_symmetry_cell_setting monoclinic
_symmetry_space_group_name_Hall '-C 2yc'
_symmetry_space_group_name_H-M 'C 1 2/c 1'
_atom_sites_solution_hydrogens geom
_atom_sites_solution_primary direct
_atom_sites_solution_secondary difmap
_audit_creation_method SHELXL-97
_cell_angle_alpha 90.00
_cell_angle_beta 122.9000(10)
_cell_angle_gamma 90.00
_cell_formula_units_Z 6
_cell_length_a 35.463(2)
_cell_length_b 15.0000(9)
_cell_length_c 19.8185(12)
_cell_measurement_temperature 186.5(2)
_cell_volume 8851.6(9)
_computing_structure_refinement 'SHELXL-97 (Sheldrick, 1997)'
_computing_structure_solution 'SHELXS-97 (Sheldrick, 1990)'
_diffrn_ambient_temperature 186.5(2)
_diffrn_measured_fraction_theta_full 0.996
_diffrn_measured_fraction_theta_max 0.996
_diffrn_radiation_monochromator graphite
_diffrn_radiation_source 'fine-focus sealed tube'
_diffrn_radiation_type MoK\a
_diffrn_radiation_wavelength 0.71073
_diffrn_reflns_av_R_equivalents 0.0175
_diffrn_reflns_av_sigmaI/netI 0.0197
_diffrn_reflns_limit_h_max 32
_diffrn_reflns_limit_h_min -43
_diffrn_reflns_limit_k_max 15
_diffrn_reflns_limit_k_min -18
_diffrn_reflns_limit_l_max 24
_diffrn_reflns_limit_l_min -23
_diffrn_reflns_number 24560
_diffrn_reflns_theta_full 26.01
_diffrn_reflns_theta_max 26.01
_diffrn_reflns_theta_min 1.37
_exptl_absorpt_coefficient_mu 2.456
_exptl_absorpt_correction_T_max 0.7407
_exptl_absorpt_correction_T_min 0.6394
_exptl_absorpt_correction_type multi-scan
_exptl_crystal_density_diffrn 1.508
_exptl_crystal_density_method 'not measured'
_exptl_crystal_F_000 4024
_exptl_crystal_size_max 0.20
_exptl_crystal_size_mid 0.15
_exptl_crystal_size_min 0.13
_refine_diff_density_max 1.503
_refine_diff_density_min -0.639
_refine_diff_density_rms 0.080
_refine_ls_extinction_method none
_refine_ls_goodness_of_fit_ref 1.045
_refine_ls_hydrogen_treatment constr
_refine_ls_matrix_type full
_refine_ls_number_parameters 516
_refine_ls_number_reflns 8699
_refine_ls_number_restraints 18
_refine_ls_restrained_S_all 1.056
_refine_ls_R_factor_all 0.0297
_refine_ls_R_factor_gt 0.0264
_refine_ls_shift/su_max 0.005
_refine_ls_shift/su_mean 0.000
_refine_ls_structure_factor_coef Fsqd
_refine_ls_weighting_details 'calc w=1/[\s^2^(Fo^2^)+(0.0357P)^2^+19.3728P] where P=(Fo^2^+2Fc^2^)/3'
_refine_ls_weighting_scheme calc
_refine_ls_wR_factor_gt 0.0660
_refine_ls_wR_factor_ref 0.0681
_reflns_number_gt 7935
_reflns_number_total 8699
_reflns_threshold_expression >2sigma(I)
_cod_data_source_file om100100r_si_001.cif
_cod_data_source_block 1
_cod_original_cell_volume 8851.5(9)
_cod_original_sg_symbol_H-M C2/c
_cod_database_code 4065721

loop_
_symmetry_equiv_pos_as_xyz
'x, y, z'
'-x, y, -z+1/2'
'x+1/2, y+1/2, z'
'-x+1/2, y+1/2, -z+1/2'
'-x, -y, -z'
'x, -y, z-1/2'
'-x+1/2, -y+1/2, -z'
'x+1/2, -y+1/2, z-1/2'

loop_
_atom_site_label
_atom_site_type_symbol
_atom_site_fract_x
_atom_site_fract_y
_atom_site_fract_z
_atom_site_U_iso_or_equiv
_atom_site_adp_type
_atom_site_occupancy
_atom_site_symmetry_multiplicity
_atom_site_calc_flag
_atom_site_refinement_flags
_atom_site_disorder_assembly
_atom_site_disorder_group
Gd Gd 0.664194(5) 0.029078(9) 0.142423(8) 0.02709(5) Uani 1 1 d . . .
Gd2 Gd 0.5000 0.499258(12) 0.7500 0.02533(6) Uani 1 2 d S . .
Cl1 Cl 0.59931(3) 0.00869(5) -0.00976(4) 0.03764(17) Uani 1 1 d . . .
Cl3 Cl 0.43783(3) 0.46715(6) 0.78144(6) 0.0469(2) Uani 1 1 d . . .
Cl2 Cl 0.72962(3) -0.00481(7) 0.29012(6) 0.0557(2) Uani 1 1 d . . .
N2 N 0.69544(8) 0.15854(16) 0.12161(14) 0.0295(5) Uani 1 1 d . . .
O1 O 0.62799(7) -0.09689(15) 0.16405(12) 0.0362(5) Uani 1 1 d . . .
O3 O 0.46079(8) 0.37953(16) 0.65180(14) 0.0466(6) Uani 1 1 d . . .
N3 N 0.46328(8) 0.62177(15) 0.66072(13) 0.0263(5) Uani 1 1 d . . .
N1 N 0.62798(8) 0.14587(16) 0.16855(14) 0.0288(5) Uani 1 1 d . . .
O2 O 0.70309(8) -0.08444(16) 0.11325(15) 0.0447(6) Uani 1 1 d . . .
C14 C 0.73488(10) 0.1391(2) 0.12005(19) 0.0335(6) Uani 1 1 d . . .
C33 C 0.42897(10) 0.59573(19) 0.57966(16) 0.0298(6) Uani 1 1 d . C .
C6 C 0.60360(10) 0.1102(2) 0.20199(18) 0.0321(6) Uani 1 1 d . . .
C4 C 0.68196(10) 0.2432(2) 0.11147(17) 0.0325(6) Uani 1 1 d . . .
C7 C 0.62561(12) 0.0993(2) 0.2854(2) 0.0395(7) Uani 1 1 d . . .
C3 C 0.64968(11) 0.2760(2) 0.12551(19) 0.0372(7) Uani 1 1 d . . .
H3 H 0.6424 0.3358 0.1127 0.045 Uiso 1 1 calc R . .
C2 C 0.62663(10) 0.2330(2) 0.15578(18) 0.0340(7) Uani 1 1 d . . .
C15 C 0.77706(11) 0.1469(2) 0.1923(2) 0.0403(7) Uani 1 1 d . . .
C11 C 0.55890(11) 0.0825(2) 0.1509(2) 0.0401(7) Uani 1 1 d . . .
C19 C 0.73174(12) 0.1098(2) 0.0502(2) 0.0417(8) Uani 1 1 d . . .
C38 C 0.38460(11) 0.5866(2) 0.5586(2) 0.0407(7) Uani 1 1 d . . .
C34 C 0.44045(11) 0.5789(2) 0.52348(18) 0.0380(7) Uani 1 1 d . . .
C31 C 0.46998(11) 0.7089(2) 0.67521(18) 0.0377(7) Uani 1 1 d . C .
C25 C 0.64024(13) -0.1333(2) 0.2421(2) 0.0469(9) Uani 1 1 d . . .
H25A H 0.6439 -0.0857 0.2783 0.056 Uiso 1 1 calc R . .
H25B H 0.6681 -0.1665 0.2663 0.056 Uiso 1 1 calc R . .
C1 C 0.60007(13) 0.2931(2) 0.1762(2) 0.0493(9) Uani 1 1 d . . .
H1A H 0.5719 0.2654 0.1593 0.074 Uiso 1 1 calc R . .
H1B H 0.5948 0.3491 0.1491 0.074 Uiso 1 1 calc R . .
H1C H 0.6167 0.3029 0.2332 0.074 Uiso 1 1 calc R . .
C30 C 0.5000 0.7476(3) 0.7500 0.0487(13) Uani 1 2 d S . .
H30 H 0.5000 0.8096 0.7500 0.058 Uiso 1 2 calc SR C .
C10 C 0.53776(13) 0.0391(3) 0.1843(3) 0.0537(10) Uani 1 1 d . . .
H10 H 0.5083 0.0196 0.1510 0.064 Uiso 1 1 calc R . .
C13 C 0.53315(12) 0.1032(3) 0.0623(2) 0.0533(10) Uani 1 1 d . . .
H13A H 0.5312 0.1667 0.0548 0.080 Uiso 1 1 calc R . .
H13B H 0.5035 0.0785 0.0367 0.080 Uiso 1 1 calc R . .
H13C H 0.5484 0.0777 0.0391 0.080 Uiso 1 1 calc R . .
C32 C 0.44310(14) 0.7750(2) 0.6068(2) 0.0523(10) Uani 1 1 d . . .
H32A H 0.4492 0.7651 0.5657 0.078 Uiso 1 1 calc R C .
H32B H 0.4516 0.8347 0.6270 0.078 Uiso 1 1 calc R . .
H32C H 0.4116 0.7668 0.5847 0.078 Uiso 1 1 calc R . .
C18 C 0.77128(14) 0.0849(2) 0.0548(3) 0.0540(10) Uani 1 1 d . . .
H18 H 0.7696 0.0654 0.0087 0.065 Uiso 1 1 calc R . .
C21 C 0.68802(14) 0.1088(3) -0.0294(2) 0.0565(10) Uani 1 1 d . . .
H21A H 0.6652 0.0830 -0.0234 0.085 Uiso 1 1 calc R . .
H21B H 0.6911 0.0741 -0.0669 0.085 Uiso 1 1 calc R . .
H21C H 0.6797 0.1687 -0.0491 0.085 Uiso 1 1 calc R . .
C36 C 0.36367(15) 0.5356(2) 0.4273(2) 0.0590(12) Uani 1 1 d . . .
H46 H 0.3420 0.5134 0.3769 0.071 Uiso 1 1 calc R C .
C29 C 0.75158(12) -0.0975(3) 0.1566(3) 0.0629(12) Uani 1 1 d . . .
H29A H 0.7628 -0.1292 0.2067 0.076 Uiso 1 1 calc R . .
H29B H 0.7673 -0.0412 0.1677 0.076 Uiso 1 1 calc R . .
C39 C 0.48647(13) 0.5989(3) 0.5417(2) 0.0571(10) Uani 1 1 d . C .
H50A H 0.4930 0.6609 0.5545 0.086 Uiso 1 1 calc R . .
H50B H 0.4877 0.5849 0.4957 0.086 Uiso 1 1 calc R . .
H50C H 0.5082 0.5635 0.5866 0.086 Uiso 1 1 calc R . .
C12 C 0.67152(13) 0.1362(3) 0.3423(2) 0.0555(10) Uani 1 1 d . . .
H12A H 0.6873 0.1410 0.3156 0.083 Uiso 1 1 calc R . .
H12B H 0.6877 0.0973 0.3878 0.083 Uiso 1 1 calc R . .
H12C H 0.6690 0.1942 0.3601 0.083 Uiso 1 1 calc R . .
C40 C 0.37079(13) 0.6148(3) 0.6150(3) 0.0606(11) Uani 1 1 d . C .
H49A H 0.3875 0.5813 0.6639 0.091 Uiso 1 1 calc R . .
H49B H 0.3393 0.6040 0.5903 0.091 Uiso 1 1 calc R . .
H49C H 0.3768 0.6772 0.6266 0.091 Uiso 1 1 calc R . .
C24 C 0.60204(15) -0.1935(3) 0.2246(3) 0.0617(11) Uani 1 1 d . . .
H24A H 0.6129 -0.2450 0.2600 0.074 Uiso 1 1 calc R . .
H24B H 0.5802 -0.1620 0.2309 0.074 Uiso 1 1 calc R . .
C20 C 0.78152(12) 0.1859(3) 0.2663(2) 0.0510(9) Uani 1 1 d . . .
H20A H 0.8116 0.1771 0.3116 0.076 Uiso 1 1 calc R . .
H20B H 0.7607 0.1571 0.2760 0.076 Uiso 1 1 calc R . .
H20C H 0.7751 0.2486 0.2584 0.076 Uiso 1 1 calc R . .
C16 C 0.81543(12) 0.1202(3) 0.1943(3) 0.0551(10) Uani 1 1 d . . .
H16 H 0.8434 0.1237 0.2422 0.066 Uiso 1 1 calc R . .
C9 C 0.56010(16) 0.0251(3) 0.2656(3) 0.0621(12) Uani 1 1 d . . .
H9 H 0.5460 -0.0056 0.2867 0.074 Uiso 1 1 calc R . .
C5 C 0.70297(12) 0.3110(2) 0.0850(2) 0.0434(8) Uani 1 1 d . . .
H5A H 0.7335 0.3216 0.1281 0.065 Uiso 1 1 calc R . .
H5B H 0.6864 0.3658 0.0711 0.065 Uiso 1 1 calc R . .
H5C H 0.7024 0.2887 0.0391 0.065 Uiso 1 1 calc R . .
C35 C 0.40696(15) 0.5478(2) 0.4472(2) 0.0538(10) Uani 1 1 d . C .
H45 H 0.4141 0.5353 0.4095 0.065 Uiso 1 1 calc R . .
C8 C 0.60282(15) 0.0559(3) 0.3156(2) 0.0543(10) Uani 1 1 d . . .
H8 H 0.6171 0.0480 0.3707 0.065 Uiso 1 1 calc R . .
C37 C 0.35248(12) 0.5559(3) 0.4812(2) 0.0555(10) Uani 1 1 d . C .
H47 H 0.3228 0.5493 0.4664 0.067 Uiso 1 1 calc R . .
C17 C 0.81234(14) 0.0889(3) 0.1263(3) 0.0616(11) Uani 1 1 d . . .
H17 H 0.8381 0.0705 0.1286 0.074 Uiso 1 1 calc R . .
C27 C 0.71793(15) -0.2144(3) 0.0619(3) 0.0642(11) Uani 1 1 d . . .
H27A H 0.7241 -0.2652 0.0968 0.077 Uiso 1 1 calc R . .
H27B H 0.7102 -0.2354 0.0096 0.077 Uiso 1 1 calc R . .
C26 C 0.68116(16) -0.1572(3) 0.0551(2) 0.0698(13) Uani 1 1 d . . .
H26A H 0.6624 -0.1336 0.0011 0.084 Uiso 1 1 calc R . .
H26B H 0.6625 -0.1920 0.0672 0.084 Uiso 1 1 calc R . .
C23 C 0.58207(17) -0.2208(3) 0.1391(3) 0.0767(14) Uani 1 1 d . . .
H23A H 0.5976 -0.2720 0.1356 0.092 Uiso 1 1 calc R . .
H23B H 0.5505 -0.2351 0.1131 0.092 Uiso 1 1 calc R . .
C22 C 0.58837(18) -0.1430(4) 0.1036(3) 0.0866(18) Uani 1 1 d . . .
H22A H 0.5916 -0.1605 0.0598 0.104 Uiso 1 1 calc R . .
H22B H 0.5625 -0.1041 0.0821 0.104 Uiso 1 1 calc R . .
C28 C 0.75588(19) -0.1537(3) 0.0966(4) 0.099(2) Uani 1 1 d . . .
H28A H 0.7545 -0.1163 0.0554 0.119 Uiso 1 1 calc R . .
H28B H 0.7840 -0.1864 0.1237 0.119 Uiso 1 1 calc R . .
C43 C 0.4205(2) 0.2483(4) 0.6037(3) 0.0922(18) Uani 1 1 d U . .
H43A H 0.4288 0.2181 0.6532 0.111 Uiso 1 1 calc R A 1
H43B H 0.3930 0.2227 0.5592 0.111 Uiso 1 1 calc R A 1
C42 C 0.45645(19) 0.2468(4) 0.5896(5) 0.116(2) Uani 1 1 d U C .
H42A H 0.4471 0.2192 0.5386 0.140 Uiso 1 1 calc R B 1
H42B H 0.4828 0.2165 0.6325 0.140 Uiso 1 1 calc R B 1
C44B C 0.4166(2) 0.3514(5) 0.6098(5) 0.064(2) Uani 0.664(10) 1 d P C 1
H44A H 0.3995 0.3785 0.5569 0.077 Uiso 0.664(10) 1 calc PR C 1
H44B H 0.4023 0.3656 0.6387 0.077 Uiso 0.664(10) 1 calc PR C 1
C44A C 0.4352(7) 0.3086(11) 0.6659(12) 0.078(6) Uani 0.336(10) 1 d P C 2
H44C H 0.4547 0.2796 0.7173 0.094 Uiso 0.336(10) 1 calc PR C 2
H44D H 0.4100 0.3347 0.6651 0.094 Uiso 0.336(10) 1 calc PR C 2
C41B C 0.4647(4) 0.3487(6) 0.5891(5) 0.090(4) Uani 0.664(10) 1 d P C 1
H41A H 0.4943 0.3605 0.5996 0.108 Uiso 0.664(10) 1 calc PR C 1
H41B H 0.4422 0.3755 0.5382 0.108 Uiso 0.664(10) 1 calc PR C 1
C41A C 0.4893(4) 0.3058(8) 0.6449(9) 0.052(4) Uani 0.336(10) 1 d PU C 2
H41C H 0.5069 0.3299 0.6250 0.062 Uiso 0.336(10) 1 calc PR C 2
H41D H 0.5093 0.2771 0.6963 0.062 Uiso 0.336(10) 1 calc PR C 2

loop_
_atom_site_aniso_label
_atom_site_aniso_U_11
_atom_site_aniso_U_22
_atom_site_aniso_U_33
_atom_site_aniso_U_23
_atom_site_aniso_U_13
_atom_site_aniso_U_12
Gd 0.02643(8) 0.02441(8) 0.02815(8) 0.00090(5) 0.01334(7) 0.00094(5)
Gd2 0.02960(11) 0.02052(10) 0.02602(10) 0.000 0.01520(9) 0.000
Cl1 0.0368(4) 0.0443(4) 0.0288(4) -0.0046(3) 0.0158(3) -0.0004(3)
Cl3 0.0463(5) 0.0501(5) 0.0571(5) 0.0004(4) 0.0363(4) -0.0066(4)
Cl2 0.0439(5) 0.0519(5) 0.0405(5) 0.0121(4) 0.0031(4) 0.0016(4)
N2 0.0293(12) 0.0292(13) 0.0294(12) -0.0002(10) 0.0156(11) -0.0021(10)
O1 0.0392(12) 0.0368(12) 0.0358(11) -0.0002(9) 0.0224(10) -0.0066(9)
O3 0.0537(15) 0.0407(13) 0.0435(13) -0.0181(10) 0.0253(12) -0.0134(11)
N3 0.0306(12) 0.0239(12) 0.0237(11) 0.0000(9) 0.0143(10) 0.0003(9)
N1 0.0283(12) 0.0314(13) 0.0256(12) 0.0000(10) 0.0139(10) 0.0008(10)
O2 0.0410(13) 0.0406(13) 0.0597(15) 0.0019(11) 0.0319(12) 0.0087(10)
C14 0.0372(16) 0.0265(15) 0.0414(17) 0.0007(12) 0.0245(15) -0.0040(12)
C33 0.0311(15) 0.0233(14) 0.0268(14) 0.0057(11) 0.0105(12) 0.0026(11)
C6 0.0345(16) 0.0290(15) 0.0387(16) -0.0002(12) 0.0238(14) 0.0051(12)
C4 0.0367(16) 0.0286(15) 0.0281(15) 0.0017(11) 0.0149(13) -0.0027(12)
C7 0.0492(19) 0.0363(17) 0.0413(18) 0.0035(14) 0.0300(16) 0.0102(14)
C3 0.0421(17) 0.0265(16) 0.0407(17) 0.0048(13) 0.0210(15) 0.0054(13)
C2 0.0347(16) 0.0311(16) 0.0316(15) -0.0006(12) 0.0149(14) 0.0048(12)
C15 0.0341(17) 0.0328(17) 0.051(2) 0.0019(14) 0.0210(16) -0.0044(13)
C11 0.0364(17) 0.0395(18) 0.0503(19) -0.0049(14) 0.0275(16) 0.0047(14)
C19 0.052(2) 0.0350(18) 0.050(2) -0.0018(14) 0.0362(18) -0.0087(15)
C38 0.0334(16) 0.0343(17) 0.0475(19) 0.0129(14) 0.0176(15) 0.0039(13)
C34 0.0458(18) 0.0354(17) 0.0288(15) 0.0033(12) 0.0178(14) 0.0084(14)
C31 0.0490(19) 0.0266(15) 0.0292(16) 0.0039(12) 0.0157(15) 0.0036(13)
C25 0.071(2) 0.0364(19) 0.0415(19) 0.0062(14) 0.0360(19) 0.0024(17)
C1 0.056(2) 0.0365(19) 0.064(2) 0.0008(16) 0.038(2) 0.0109(16)
C30 0.074(4) 0.018(2) 0.031(2) 0.000 0.014(2) 0.000
C10 0.043(2) 0.050(2) 0.084(3) -0.0037(19) 0.045(2) 0.0013(16)
C13 0.0339(18) 0.070(3) 0.049(2) -0.0121(18) 0.0177(17) 0.0035(17)
C32 0.075(3) 0.0275(17) 0.0317(17) 0.0069(13) 0.0138(18) 0.0033(16)
C18 0.074(3) 0.042(2) 0.078(3) -0.0040(18) 0.063(3) -0.0045(18)
C21 0.068(3) 0.069(3) 0.044(2) -0.0100(18) 0.038(2) -0.015(2)
C36 0.061(3) 0.037(2) 0.037(2) -0.0004(15) -0.0008(19) -0.0037(17)
C29 0.041(2) 0.040(2) 0.112(4) 0.010(2) 0.044(2) 0.0090(16)
C39 0.055(2) 0.082(3) 0.046(2) 0.012(2) 0.0354(19) 0.015(2)
C12 0.063(2) 0.064(3) 0.0331(18) -0.0047(17) 0.0218(18) 0.002(2)
C40 0.046(2) 0.072(3) 0.078(3) 0.027(2) 0.043(2) 0.020(2)
C24 0.082(3) 0.049(2) 0.085(3) 0.015(2) 0.065(3) 0.004(2)
C20 0.0413(19) 0.052(2) 0.0413(19) -0.0032(16) 0.0102(16) -0.0111(16)
C16 0.0359(19) 0.045(2) 0.079(3) 0.0033(19) 0.027(2) -0.0056(16)
C9 0.070(3) 0.060(3) 0.092(3) 0.017(2) 0.068(3) 0.012(2)
C5 0.048(2) 0.0318(17) 0.050(2) 0.0051(14) 0.0263(17) -0.0043(14)
C35 0.078(3) 0.041(2) 0.0311(18) 0.0001(14) 0.0225(19) 0.0118(19)
C8 0.074(3) 0.053(2) 0.061(2) 0.0171(19) 0.053(2) 0.023(2)
C37 0.0345(18) 0.0391(19) 0.061(2) 0.0130(18) 0.0051(18) -0.0049(15)
C17 0.051(2) 0.051(2) 0.103(3) 0.003(2) 0.055(3) 0.0001(18)
C27 0.083(3) 0.055(3) 0.067(3) 0.008(2) 0.049(3) 0.022(2)
C26 0.075(3) 0.070(3) 0.053(2) -0.016(2) 0.027(2) 0.024(2)
C23 0.075(3) 0.067(3) 0.089(3) -0.001(3) 0.045(3) -0.031(2)
C22 0.088(3) 0.096(4) 0.052(2) -0.008(2) 0.023(3) -0.062(3)
C28 0.108(4) 0.049(3) 0.207(7) 0.001(3) 0.129(5) 0.013(3)
C43 0.130(4) 0.081(3) 0.095(4) -0.039(3) 0.080(4) -0.056(3)
C42 0.076(3) 0.089(4) 0.173(6) -0.084(4) 0.060(4) -0.020(3)
C44B 0.036(3) 0.059(4) 0.070(5) -0.028(4) 0.011(3) 0.000(3)
C44A 0.109(14) 0.063(10) 0.099(13) -0.039(9) 0.079(13) -0.057(10)
C41B 0.154(9) 0.078(6) 0.070(5) -0.039(5) 0.081(6) -0.053(6)
C41A 0.048(6) 0.043(6) 0.067(7) -0.023(5) 0.033(5) 0.006(4)

loop_
_atom_type_symbol
_atom_type_description
_atom_type_scat_dispersion_real
_atom_type_scat_dispersion_imag
_atom_type_scat_source
C C 0.0033 0.0016 'International Tables Vol C Tables 4.2.6.8 and 6.1.1.4'
H H 0.0000 0.0000 'International Tables Vol C Tables 4.2.6.8 and 6.1.1.4'
N N 0.0061 0.0033 'International Tables Vol C Tables 4.2.6.8 and 6.1.1.4'
O O 0.0106 0.0060 'International Tables Vol C Tables 4.2.6.8 and 6.1.1.4'
Cl Cl 0.1484 0.1585 'International Tables Vol C Tables 4.2.6.8 and 6.1.1.4'
Gd Gd -0.1653 3.9035 'International Tables Vol C Tables 4.2.6.8 and 6.1.1.4'

loop_
_geom_angle_atom_site_label_1
_geom_angle_atom_site_label_2
_geom_angle_atom_site_label_3
_geom_angle
_geom_angle_site_symmetry_1
_geom_angle_site_symmetry_3
N2 Gd N1 78.17(8) . .
N2 Gd O1 175.75(8) . .
N1 Gd O1 97.65(8) . .
N2 Gd O2 98.70(8) . .
N1 Gd O2 176.85(8) . .
O1 Gd O2 85.47(8) . .
N2 Gd Cl2 98.00(6) . .
N1 Gd Cl2 98.89(6) . .
O1 Gd Cl2 83.39(5) . .
O2 Gd Cl2 81.84(6) . .
N2 Gd Cl1 95.49(6) . .
N1 Gd Cl1 95.46(6) . .
O1 Gd Cl1 84.03(5) . .
O2 Gd Cl1 84.42(6) . .
Cl2 Gd Cl1 162.02(3) . .
N3 Gd2 N3 79.35(11) . 2_656
N3 Gd2 O3 97.46(8) . .
N3 Gd2 O3 176.67(8) 2_656 .
N3 Gd2 O3 176.67(8) . 2_656
N3 Gd2 O3 97.45(8) 2_656 2_656
O3 Gd2 O3 85.76(12) . 2_656
N3 Gd2 Cl3 97.25(6) . .
N3 Gd2 Cl3 98.90(6) 2_656 .
O3 Gd2 Cl3 82.38(6) . .
O3 Gd2 Cl3 82.26(6) 2_656 .
N3 Gd2 Cl3 98.89(6) . 2_656
N3 Gd2 Cl3 97.24(6) 2_656 2_656
O3 Gd2 Cl3 82.26(6) . 2_656
O3 Gd2 Cl3 82.38(6) 2_656 2_656
Cl3 Gd2 Cl3 158.98(4) . 2_656
C4 N2 C14 117.5(2) . .
C4 N2 Gd 129.8(2) . .
C14 N2 Gd 112.70(18) . .
C22 O1 C25 107.3(3) . .
C22 O1 Gd 126.4(2) . .
C25 O1 Gd 126.06(19) . .
C44B O3 C41B 89.5(6) . .
C44B O3 C44A 45.7(8) . .
C41B O3 C44A 106.7(6) . .
C44B O3 C41A 108.0(5) . .
C41B O3 C41A 45.9(6) . .
C44A O3 C41A 90.0(9) . .
C44B O3 Gd2 132.1(3) . .
C41B O3 Gd2 131.3(3) . .
C44A O3 Gd2 120.4(6) . .
C41A O3 Gd2 118.4(5) . .
C31 N3 C33 116.7(2) . .
C31 N3 Gd2 129.35(19) . .
C33 N3 Gd2 113.99(17) . .
C2 N1 C6 118.9(2) . .
C2 N1 Gd 130.4(2) . .
C6 N1 Gd 110.66(17) . .
C29 O2 C26 108.4(3) . .
C29 O2 Gd 126.1(2) . .
C26 O2 Gd 125.2(2) . .
C19 C14 C15 120.2(3) . .
C19 C14 N2 121.8(3) . .
C15 C14 N2 117.9(3) . .
C38 C33 C34 120.7(3) . .
C38 C33 N3 119.4(3) . .
C34 C33 N3 119.9(3) . .
C7 C6 C11 120.3(3) . .
C7 C6 N1 119.6(3) . .
C11 C6 N1 120.0(3) . .
N2 C4 C3 124.6(3) . .
N2 C4 C5 119.3(3) . .
C3 C4 C5 116.1(3) . .
C8 C7 C6 118.5(3) . .
C8 C7 C12 119.6(3) . .
C6 C7 C12 121.8(3) . .
C4 C3 C2 130.4(3) . .
N1 C2 C3 124.3(3) . .
N1 C2 C1 120.0(3) . .
C3 C2 C1 115.7(3) . .
C16 C15 C14 119.1(3) . .
C16 C15 C20 119.9(3) . .
C14 C15 C20 121.0(3) . .
C10 C11 C6 118.7(3) . .
C10 C11 C13 120.3(3) . .
C6 C11 C13 120.8(3) . .
C14 C19 C18 118.6(3) . .
C14 C19 C21 121.8(3) . .
C18 C19 C21 119.5(3) . .
C33 C38 C37 118.3(3) . .
C33 C38 C40 121.2(3) . .
C37 C38 C40 120.4(3) . .
C35 C34 C33 118.4(3) . .
C35 C34 C39 120.1(3) . .
C33 C34 C39 121.4(3) . .
N3 C31 C30 125.5(3) . .
N3 C31 C32 119.6(3) . .
C30 C31 C32 114.9(3) . .
O1 C25 C24 105.5(3) . .
C31 C30 C31 130.9(4) . 2_656
C9 C10 C11 120.7(4) . .
C17 C18 C19 121.1(4) . .
C37 C36 C35 120.0(3) . .
O2 C29 C28 101.5(4) . .
C23 C24 C25 103.7(3) . .
C17 C16 C15 120.8(4) . .
C8 C9 C10 120.4(4) . .
C36 C35 C34 121.0(4) . .
C9 C8 C7 121.2(4) . .
C36 C37 C38 121.5(4) . .
C16 C17 C18 120.1(4) . .
C28 C27 C26 102.8(4) . .
O2 C26 C27 106.9(4) . .
C22 C23 C24 103.2(4) . .
O1 C22 C23 108.9(4) . .
C27 C28 C29 104.8(3) . .
C44A C43 C42 103.7(8) . .
C44A C43 C44B 44.8(8) . .
C42 C43 C44B 99.0(5) . .
C41A C42 C43 106.6(6) . .
C41A C42 C41B 45.9(6) . .
C43 C42 C41B 100.1(5) . .
O3 C44B C43 103.2(5) . .
C43 C44A O3 105.5(9) . .
O3 C41B C42 102.0(5) . .
C42 C41A O3 102.4(7) . .

loop_
_geom_bond_atom_site_label_1
_geom_bond_atom_site_label_2
_geom_bond_distance
_geom_bond_site_symmetry_2
Gd N2 2.380(2) .
Gd N1 2.389(2) .
Gd O1 2.450(2) .
Gd O2 2.450(2) .
Gd Cl2 2.6138(9) .
Gd Cl1 2.6355(8) .
Gd2 N3 2.388(2) .
Gd2 N3 2.388(2) 2_656
Gd2 O3 2.451(2) .
Gd2 O3 2.451(2) 2_656
Gd2 Cl3 2.6406(8) .
Gd2 Cl3 2.6408(8) 2_656
N2 C4 1.333(4) .
N2 C14 1.445(4) .
O1 C22 1.435(4) .
O1 C25 1.465(4) .
O3 C44B 1.383(6) .
O3 C41B 1.402(7) .
O3 C44A 1.519(12) .
O3 C41A 1.554(10) .
N3 C31 1.331(4) .
N3 C33 1.446(4) .
N1 C2 1.327(4) .
N1 C6 1.448(4) .
O2 C29 1.459(4) .
O2 C26 1.466(5) .
C14 C19 1.398(4) .
C14 C15 1.405(4) .
C33 C38 1.398(4) .
C33 C34 1.401(4) .
C6 C7 1.402(4) .
C6 C11 1.402(4) .
C4 C3 1.406(4) .
C4 C5 1.513(4) .
C7 C8 1.400(5) .
C7 C12 1.495(5) .
C3 C2 1.406(4) .
C2 C1 1.509(4) .
C15 C16 1.398(5) .
C15 C20 1.506(5) .
C11 C10 1.401(5) .
C11 C13 1.506(5) .
C19 C18 1.405(5) .
C19 C21 1.495(5) .
C38 C37 1.400(5) .
C38 C40 1.504(5) .
C34 C35 1.401(5) .
C34 C39 1.497(5) .
C31 C30 1.397(4) .
C31 C32 1.525(4) .
C25 C24 1.505(5) .
C30 C31 1.397(4) 2_656
C10 C9 1.371(6) .
C18 C17 1.375(6) .
C36 C37 1.362(6) .
C36 C35 1.374(6) .
C29 C28 1.532(7) .
C24 C23 1.496(6) .
C16 C17 1.374(6) .
C9 C8 1.364(6) .
C27 C28 1.452(7) .
C27 C26 1.504(5) .
C23 C22 1.442(6) .
C43 C44A 1.382(13) .
C43 C42 1.445(7) .
C43 C44B 1.564(9) .
C42 C41A 1.398(12) .
C42 C41B 1.557(10) .
